data_2230559
loop_
_publ_author_name
'Han, Rui'
'Chai, Mei-Mei'
'Yang, Jun-Liang'
'Ye, Yong'

_publ_section_title
;
 1,1-(Biphenyl-2,2'-diyldioxy)-3,3,5,5-tetrakis(4-bromomethylphenoxy)cyclotriphosphazene
;
_journal_coeditor_code ZS2109
_journal_issue 6
_journal_name_full 'Acta Crystallographica Section E'
_journal_page_first o1298
_journal_paper_doi 10.1107/S1600536811016047
_journal_volume 67
_journal_year 2011
_chemical_formula_iupac 'C40 H32 Br4 N3 O6 P3'
_chemical_formula_moiety 'C40 H32 Br4 N3 O6 P3'
_chemical_formula_sum 'C40 H32 Br4 N3 O6 P3'
_chemical_formula_weight 1063.24
_chemical_name_systematic
;
1,1-(Biphenyl-2,2'-diyldioxy)-3,3,5,5-tetrakis(4-
bromomethylphenoxy)cyclotriphosphazene
;
_space_group_IT_number 14
_symmetry_cell_setting monoclinic
_symmetry_space_group_name_Hall '-P 2yn'
_symmetry_space_group_name_H-M 'P 1 21/n 1'
_atom_sites_solution_hydrogens geom
_atom_sites_solution_primary direct
_atom_sites_solution_secondary difmap
_cell_angle_alpha 90.00
_cell_angle_beta 105.47(3)
_cell_angle_gamma 90.00
_cell_formula_units_Z 4
_cell_length_a 10.991(2)
_cell_length_b 28.417(6)
_cell_length_c 14.008(3)
_cell_measurement_reflns_used 7462
_cell_measurement_temperature 293(2)
_cell_measurement_theta_max 27.8764
_cell_measurement_theta_min 2.0649
_cell_volume 4216.6(16)
_computing_cell_refinement 'XSCANS (Bruker, 2008)'
_computing_data_collection 'XSCANS (Bruker, 2008)'
_computing_data_reduction 'SAINT (Bruker, 2008)'
_computing_molecular_graphics 'SHELXTL (Sheldrick, 2008)'
_computing_publication_material 'SHELXTL (Sheldrick, 2008)'
_computing_structure_refinement 'SHELXL97 (Sheldrick, 2008)'
_computing_structure_solution 'SHELXS97 (Sheldrick, 2008)'
_diffrn_ambient_temperature 293(2)
_diffrn_measured_fraction_theta_full 0.988
_diffrn_measured_fraction_theta_max 0.988
_diffrn_measurement_device_type 'Bruker P4 CCD'
_diffrn_measurement_method \w
_diffrn_radiation_monochromator graphite
_diffrn_radiation_source 'fine-focus sealed tube'
_diffrn_radiation_type MoK\a
_diffrn_radiation_wavelength 0.71073
_diffrn_reflns_av_R_equivalents 0.0753
_diffrn_reflns_av_sigmaI/netI 0.0715
_diffrn_reflns_limit_h_max 14
_diffrn_reflns_limit_h_min -14
_diffrn_reflns_limit_k_max 37
_diffrn_reflns_limit_k_min -37
_diffrn_reflns_limit_l_max 18
_diffrn_reflns_limit_l_min -18
_diffrn_reflns_number 52073
_diffrn_reflns_theta_full 27.91
_diffrn_reflns_theta_max 27.91
_diffrn_reflns_theta_min 1.67
_diffrn_standards_number 0
_exptl_absorpt_coefficient_mu 3.981
_exptl_absorpt_correction_T_max 0.520
_exptl_absorpt_correction_T_min 0.392
_exptl_absorpt_correction_type multi-scan
_exptl_absorpt_process_details '(SADABS; Bruker, 2008)'
_exptl_crystal_colour colorless
_exptl_crystal_density_diffrn 1.675
_exptl_crystal_density_method 'not measured'
_exptl_crystal_description prism
_exptl_crystal_F_000 2104
_exptl_crystal_size_max 0.24
_exptl_crystal_size_mid 0.20
_exptl_crystal_size_min 0.18
_refine_diff_density_max 0.817
_refine_diff_density_min -0.709
_refine_ls_extinction_method none
_refine_ls_goodness_of_fit_ref 1.109
_refine_ls_hydrogen_treatment constr
_refine_ls_matrix_type full
_refine_ls_number_parameters 505
_refine_ls_number_reflns 9978
_refine_ls_number_restraints 0
_refine_ls_restrained_S_all 1.109
_refine_ls_R_factor_all 0.1332
_refine_ls_R_factor_gt 0.0765
_refine_ls_shift/su_max 0.001
_refine_ls_shift/su_mean 0.000
_refine_ls_structure_factor_coef Fsqd
_refine_ls_weighting_details 'calc w=1/[\s^2^(Fo^2^)+(0.0761P)^2^] where P=(Fo^2^+2Fc^2^)/3'
_refine_ls_weighting_scheme calc
_refine_ls_wR_factor_gt 0.1632
_refine_ls_wR_factor_ref 0.1915
_reflns_number_gt 6049
_reflns_number_total 9978
_reflns_threshold_expression I>2\s(I)
_cod_data_source_file zs2109.cif
_cod_data_source_block I
_cod_original_cell_volume 4216.7(15)
_cod_original_sg_symbol_H-M 'P 21/n'
_cod_database_code 2230559
_cod_database_fobs_code 2230559

loop_
_symmetry_equiv_pos_as_xyz
'x, y, z'
'-x+1/2, y+1/2, -z+1/2'
'-x, -y, -z'
'x-1/2, -y-1/2, z-1/2'

loop_
_atom_site_type_symbol
_atom_site_label
_atom_site_fract_x
_atom_site_fract_y
_atom_site_fract_z
_atom_site_U_iso_or_equiv
_atom_site_adp_type
_atom_site_calc_flag
_atom_site_refinement_flags
_atom_site_occupancy
_atom_site_symmetry_multiplicity
_atom_site_disorder_assembly
_atom_site_disorder_group
Br Br1 -0.08346(6) 0.09289(3) 0.36653(6) 0.0732(3) Uani d . 1 1 . .
Br Br2 -0.10180(6) 0.59356(3) 0.19304(6) 0.0773(3) Uani d . 1 1 . .
Br Br3 0.41308(8) 0.13542(3) 0.06958(6) 0.0843(3) Uani d . 1 1 . .
Br Br4 0.24692(10) 0.53274(3) 0.55072(7) 0.0985(3) Uani d . 1 1 . .
C C1 -0.1461(5) 0.3971(2) 0.2173(4) 0.0397(12) Uani d . 1 1 . .
C C2 -0.1438(5) 0.4452(2) 0.2072(4) 0.0478(14) Uani d . 1 1 . .
H H2 -0.0683 0.4617 0.2283 0.057 Uiso calc R 1 1 . .
C C3 -0.2555(6) 0.4686(2) 0.1653(5) 0.0596(17) Uani d . 1 1 . .
H H3 -0.2547 0.5010 0.1558 0.072 Uiso calc R 1 1 . .
C C4 -0.3689(6) 0.4443(2) 0.1372(5) 0.0605(17) Uani d . 1 1 . .
H H4 -0.4442 0.4604 0.1114 0.073 Uiso calc R 1 1 . .
C C5 -0.3695(5) 0.3956(2) 0.1477(4) 0.0505(15) Uani d . 1 1 . .
H H5 -0.4457 0.3794 0.1284 0.061 Uiso calc R 1 1 . .
C C6 -0.2570(5) 0.37038(19) 0.1869(4) 0.0405(13) Uani d . 1 1 . .
C C7 -0.2574(5) 0.3188(2) 0.1952(4) 0.0397(12) Uani d . 1 1 . .
C C8 -0.3569(5) 0.2945(2) 0.2200(4) 0.0531(15) Uani d . 1 1 . .
H H8 -0.4232 0.3114 0.2329 0.064 Uiso calc R 1 1 . .
C C9 -0.3574(6) 0.2458(2) 0.2256(5) 0.0616(17) Uani d . 1 1 . .
H H9 -0.4243 0.2304 0.2410 0.074 Uiso calc R 1 1 . .
C C10 -0.2592(6) 0.2202(2) 0.2083(5) 0.0599(17) Uani d . 1 1 . .
H H10 -0.2593 0.1876 0.2134 0.072 Uiso calc R 1 1 . .
C C11 -0.1597(5) 0.2428(2) 0.1833(4) 0.0514(15) Uani d . 1 1 . .
H H11 -0.0936 0.2255 0.1713 0.062 Uiso calc R 1 1 . .
C C12 -0.1602(5) 0.2911(2) 0.1766(4) 0.0408(13) Uani d . 1 1 . .
C C13 0.2596(5) 0.21640(18) 0.3066(4) 0.0394(12) Uani d . 1 1 . .
C C14 0.1915(6) 0.1900(2) 0.2275(4) 0.0555(16) Uani d . 1 1 . .
H H14 0.1855 0.1997 0.1630 0.067 Uiso calc R 1 1 . .
C C15 0.1329(6) 0.1493(2) 0.2442(5) 0.0600(17) Uani d . 1 1 . .
H H15 0.0845 0.1322 0.1910 0.072 Uiso calc R 1 1 . .
C C16 0.1454(5) 0.13370(19) 0.3407(5) 0.0506(15) Uani d . 1 1 . .
C C17 0.2122(6) 0.1612(2) 0.4168(5) 0.0582(16) Uani d . 1 1 . .
H H17 0.2182 0.1518 0.4815 0.070 Uiso calc R 1 1 . .
C C18 0.2703(6) 0.2019(2) 0.4018(4) 0.0551(16) Uani d . 1 1 . .
H H18 0.3163 0.2195 0.4552 0.066 Uiso calc R 1 1 . .
C C19 0.0912(6) 0.0870(2) 0.3589(6) 0.069(2) Uani d . 1 1 . .
H H19A 0.1424 0.0739 0.4204 0.082 Uiso calc R 1 1 . .
H H19B 0.0942 0.0655 0.3058 0.082 Uiso calc R 1 1 . .
C C20 0.2409(5) 0.46520(19) 0.1584(4) 0.0443(14) Uani d . 1 1 . .
C C21 0.2325(6) 0.4852(2) 0.2471(5) 0.0619(17) Uani d . 1 1 . .
H H21 0.2668 0.4699 0.3069 0.074 Uiso calc R 1 1 . .
C C22 0.1733(6) 0.5276(2) 0.2451(5) 0.0606(17) Uani d . 1 1 . .
H H22 0.1700 0.5415 0.3044 0.073 Uiso calc R 1 1 . .
C C23 0.1184(5) 0.5500(2) 0.1571(6) 0.0575(17) Uani d . 1 1 . .
C C24 0.1274(5) 0.5302(2) 0.0719(5) 0.0545(16) Uani d . 1 1 . .
H H24 0.0915 0.5455 0.0123 0.065 Uiso calc R 1 1 . .
C C25 0.1886(5) 0.4877(2) 0.0705(4) 0.0505(15) Uani d . 1 1 . .
H H25 0.1943 0.4747 0.0109 0.061 Uiso calc R 1 1 . .
C C26 0.0582(6) 0.5975(2) 0.1576(7) 0.086(3) Uani d . 1 1 . .
H H26A 0.0436 0.6116 0.0924 0.104 Uiso calc R 1 1 . .
H H26B 0.1156 0.6178 0.2045 0.104 Uiso calc R 1 1 . .
C C27 0.2824(5) 0.3118(2) 0.0172(4) 0.0453(13) Uani d . 1 1 . .
C C28 0.1792(6) 0.2826(2) 0.0044(4) 0.0545(15) Uani d . 1 1 . .
H H28 0.1028 0.2937 0.0120 0.065 Uiso calc R 1 1 . .
C C29 0.1932(6) 0.2355(2) -0.0206(4) 0.0580(16) Uani d . 1 1 . .
H H29 0.1246 0.2153 -0.0299 0.070 Uiso calc R 1 1 . .
C C30 0.3068(6) 0.2184(2) -0.0318(4) 0.0518(15) Uani d . 1 1 . .
C C31 0.4050(6) 0.2488(2) -0.0236(5) 0.0591(16) Uani d . 1 1 . .
H H31 0.4797 0.2380 -0.0351 0.071 Uiso calc R 1 1 . .
C C32 0.3950(5) 0.2958(2) 0.0020(4) 0.0538(15) Uani d . 1 1 . .
H H32 0.4630 0.3162 0.0088 0.065 Uiso calc R 1 1 . .
C C33 0.3209(7) 0.1675(2) -0.0525(5) 0.0693(19) Uani d . 1 1 . .
H H33A 0.3666 0.1641 -0.1025 0.083 Uiso calc R 1 1 . .
H H33B 0.2383 0.1533 -0.0775 0.083 Uiso calc R 1 1 . .
C C34 0.3556(5) 0.3579(2) 0.4642(4) 0.0453(14) Uani d . 1 1 . .
C C35 0.4494(6) 0.3902(2) 0.4700(5) 0.0605(17) Uani d . 1 1 . .
H H35 0.5128 0.3846 0.4388 0.073 Uiso calc R 1 1 . .
C C36 0.4494(7) 0.4315(2) 0.5229(5) 0.0670(18) Uani d . 1 1 . .
H H36 0.5131 0.4536 0.5274 0.080 Uiso calc R 1 1 . .
C C37 0.3557(8) 0.4398(3) 0.5684(5) 0.073(2) Uani d . 1 1 . .
C C38 0.2603(8) 0.4073(3) 0.5598(5) 0.081(2) Uani d . 1 1 . .
H H38 0.1958 0.4134 0.5896 0.097 Uiso calc R 1 1 . .
C C39 0.2586(6) 0.3658(2) 0.5074(5) 0.0678(19) Uani d . 1 1 . .
H H39 0.1939 0.3440 0.5017 0.081 Uiso calc R 1 1 . .
C C40 0.3541(10) 0.4844(3) 0.6263(6) 0.104(3) Uani d . 1 1 . .
H H40A 0.4395 0.4964 0.6490 0.125 Uiso calc R 1 1 . .
H H40B 0.3253 0.4771 0.6843 0.125 Uiso calc R 1 1 . .
N N1 0.1362(4) 0.31181(15) 0.2933(3) 0.0398(10) Uani d . 1 1 . .
N N2 0.3402(4) 0.34123(15) 0.2342(3) 0.0408(10) Uani d . 1 1 . .
N N3 0.1042(4) 0.37315(15) 0.1405(3) 0.0410(11) Uani d . 1 1 . .
O O1 -0.0320(3) 0.37457(12) 0.2693(3) 0.0400(9) Uani d . 1 1 . .
O O2 -0.0652(3) 0.31282(12) 0.1399(2) 0.0386(8) Uani d . 1 1 . .
O O3 0.3244(3) 0.25632(12) 0.2862(3) 0.0473(9) Uani d . 1 1 . .
O O4 0.3618(3) 0.31523(13) 0.4151(3) 0.0467(9) Uani d . 1 1 . .
O O5 0.3091(4) 0.42359(13) 0.1597(4) 0.0642(12) Uani d . 1 1 . .
O O6 0.2786(4) 0.35924(13) 0.0467(3) 0.0504(10) Uani d . 1 1 . .
P P1 0.04465(12) 0.34309(5) 0.21146(10) 0.0365(3) Uani d . 1 1 . .
P P2 0.28306(12) 0.30824(5) 0.30222(11) 0.0394(3) Uani d . 1 1 . .
P P3 0.25256(13) 0.37218(5) 0.14930(11) 0.0419(4) Uani d . 1 1 . .

loop_
_atom_site_aniso_label
_atom_site_aniso_U_11
_atom_site_aniso_U_22
_atom_site_aniso_U_33
_atom_site_aniso_U_12
_atom_site_aniso_U_13
_atom_site_aniso_U_23
Br1 0.0496(4) 0.0666(5) 0.1086(6) -0.0111(3) 0.0299(4) -0.0175(4)
Br2 0.0483(4) 0.0767(5) 0.1062(6) 0.0045(3) 0.0193(4) -0.0218(4)
Br3 0.1166(7) 0.0600(5) 0.0737(5) 0.0086(4) 0.0206(5) 0.0056(4)
Br4 0.1407(8) 0.0686(5) 0.0916(6) 0.0241(5) 0.0405(6) 0.0054(4)
C1 0.037(3) 0.048(3) 0.038(3) 0.001(2) 0.015(2) -0.009(2)
C2 0.047(3) 0.043(3) 0.060(4) -0.004(3) 0.026(3) -0.008(3)
C3 0.081(5) 0.044(4) 0.063(4) 0.013(3) 0.034(4) 0.001(3)
C4 0.051(4) 0.063(4) 0.068(4) 0.020(3) 0.016(3) -0.001(3)
C5 0.045(3) 0.052(4) 0.055(4) 0.005(3) 0.014(3) -0.008(3)
C6 0.039(3) 0.046(3) 0.038(3) 0.005(2) 0.011(2) 0.004(2)
C7 0.032(3) 0.047(3) 0.040(3) -0.003(2) 0.011(2) 0.001(2)
C8 0.044(3) 0.069(4) 0.048(4) -0.008(3) 0.015(3) -0.001(3)
C9 0.060(4) 0.065(4) 0.064(4) -0.031(4) 0.024(3) -0.002(3)
C10 0.080(5) 0.039(3) 0.060(4) -0.018(3) 0.018(3) -0.001(3)
C11 0.051(3) 0.039(3) 0.061(4) -0.004(3) 0.011(3) -0.005(3)
C12 0.031(3) 0.049(3) 0.041(3) -0.004(2) 0.007(2) 0.000(2)
C13 0.035(3) 0.036(3) 0.049(3) 0.004(2) 0.014(2) -0.002(2)
C14 0.073(4) 0.048(4) 0.041(4) 0.001(3) 0.008(3) 0.004(3)
C15 0.063(4) 0.052(4) 0.056(4) -0.007(3) 0.001(3) -0.012(3)
C16 0.039(3) 0.036(3) 0.079(5) 0.003(3) 0.020(3) 0.000(3)
C17 0.075(4) 0.057(4) 0.045(4) -0.013(3) 0.020(3) 0.005(3)
C18 0.066(4) 0.056(4) 0.039(4) -0.013(3) 0.007(3) -0.001(3)
C19 0.063(4) 0.048(4) 0.107(6) -0.003(3) 0.045(4) 0.001(4)
C20 0.038(3) 0.032(3) 0.066(4) -0.001(2) 0.020(3) 0.004(3)
C21 0.075(4) 0.063(4) 0.050(4) -0.001(4) 0.019(3) 0.011(3)
C22 0.064(4) 0.054(4) 0.067(4) -0.001(3) 0.023(3) -0.019(3)
C23 0.044(3) 0.043(3) 0.089(5) -0.004(3) 0.024(3) -0.008(4)
C24 0.050(4) 0.044(3) 0.062(4) -0.007(3) 0.001(3) 0.013(3)
C25 0.056(4) 0.052(4) 0.045(4) -0.008(3) 0.016(3) -0.009(3)
C26 0.061(4) 0.047(4) 0.161(8) 0.000(3) 0.046(5) 0.000(5)
C27 0.052(3) 0.047(3) 0.038(3) 0.002(3) 0.015(3) 0.006(2)
C28 0.051(4) 0.064(4) 0.052(4) -0.003(3) 0.020(3) 0.001(3)
C29 0.059(4) 0.066(4) 0.049(4) -0.014(3) 0.014(3) 0.000(3)
C30 0.062(4) 0.049(4) 0.041(3) -0.006(3) 0.008(3) -0.005(3)
C31 0.065(4) 0.058(4) 0.057(4) 0.012(3) 0.022(3) -0.006(3)
C32 0.041(3) 0.062(4) 0.057(4) -0.001(3) 0.013(3) 0.003(3)
C33 0.101(5) 0.049(4) 0.054(4) 0.008(4) 0.014(4) -0.006(3)
C34 0.047(3) 0.047(3) 0.040(3) 0.005(3) 0.008(3) -0.005(3)
C35 0.059(4) 0.059(4) 0.063(4) -0.004(3) 0.015(3) -0.002(3)
C36 0.076(5) 0.051(4) 0.070(5) -0.004(4) 0.012(4) 0.007(3)
C37 0.099(6) 0.056(4) 0.059(4) 0.006(4) 0.012(4) -0.005(3)
C38 0.103(6) 0.088(6) 0.065(5) 0.017(5) 0.046(4) -0.016(4)
C39 0.069(4) 0.068(5) 0.076(5) -0.013(4) 0.035(4) -0.012(4)
C40 0.181(9) 0.056(5) 0.068(5) 0.022(5) 0.022(5) -0.005(4)
N1 0.033(2) 0.042(3) 0.047(3) 0.0026(19) 0.016(2) 0.004(2)
N2 0.031(2) 0.035(2) 0.059(3) -0.0023(19) 0.018(2) 0.002(2)
N3 0.034(2) 0.037(2) 0.053(3) 0.0041(19) 0.014(2) 0.010(2)
O1 0.0313(19) 0.043(2) 0.047(2) 0.0017(16) 0.0130(16) -0.0061(17)
O2 0.0345(18) 0.043(2) 0.042(2) -0.0042(16) 0.0176(16) -0.0089(16)
O3 0.048(2) 0.032(2) 0.067(3) 0.0024(17) 0.0243(19) -0.0022(18)
O4 0.041(2) 0.043(2) 0.052(2) 0.0017(17) 0.0053(18) -0.0025(18)
O5 0.045(2) 0.032(2) 0.125(4) 0.0020(18) 0.040(2) 0.004(2)
O6 0.062(2) 0.044(2) 0.057(2) 0.0070(19) 0.036(2) 0.0122(19)
P1 0.0320(7) 0.0372(7) 0.0431(8) -0.0004(6) 0.0148(6) -0.0016(6)
P2 0.0346(7) 0.0346(7) 0.0494(9) 0.0015(6) 0.0117(6) -0.0005(6)
P3 0.0394(8) 0.0330(7) 0.0592(10) 0.0005(6) 0.0236(7) 0.0036(6)

loop_
_atom_type_symbol
_atom_type_description
_atom_type_scat_dispersion_real
_atom_type_scat_dispersion_imag
_atom_type_scat_source
C C 0.0033 0.0016 'International Tables Vol C Tables 4.2.6.8 and 6.1.1.4'
H H 0.0000 0.0000 'International Tables Vol C Tables 4.2.6.8 and 6.1.1.4'
N N 0.0061 0.0033 'International Tables Vol C Tables 4.2.6.8 and 6.1.1.4'
O O 0.0106 0.0060 'International Tables Vol C Tables 4.2.6.8 and 6.1.1.4'
P P 0.1023 0.0942 'International Tables Vol C Tables 4.2.6.8 and 6.1.1.4'
Br Br -0.2901 2.4595 'International Tables Vol C Tables 4.2.6.8 and 6.1.1.4'

loop_
_geom_angle_atom_site_label_1
_geom_angle_atom_site_label_2
_geom_angle_atom_site_label_3
_geom_angle_site_symmetry_1
_geom_angle_site_symmetry_3
_geom_angle
_geom_angle_publ_flag
C2 C1 C6 . . 123.1(5) ?
C2 C1 O1 . . 117.6(5) ?
C6 C1 O1 . . 119.1(5) ?
C1 C2 C3 . . 118.9(5) ?
C1 C2 H2 . . 120.0 ?
C3 C2 H2 . . 120.0 ?
C2 C3 C4 . . 120.6(6) ?
C4 C3 H3 . . 120.0 ?
C2 C3 H3 . . 120.0 ?
C3 C4 C5 . . 119.7(6) ?
C3 C4 H4 . . 120.0 ?
C5 C4 H4 . . 120.0 ?
C4 C5 C6 . . 121.2(5) ?
C4 C5 H5 . . 120.0 ?
C6 C5 H5 . . 120.0 ?
C1 C6 C5 . . 116.4(5) ?
C1 C6 C7 . . 122.5(4) ?
C5 C6 C7 . . 121.1(5) ?
C12 C7 C8 . . 116.5(5) ?
C12 C7 C6 . . 121.7(5) ?
C8 C7 C6 . . 121.8(5) ?
C9 C8 C7 . . 121.1(6) ?
C9 C8 H8 . . 120.0 ?
C7 C8 H8 . . 120.0 ?
C10 C9 C8 . . 120.2(6) ?
C10 C9 H9 . . 120.0 ?
C8 C9 H9 . . 120.0 ?
C9 C10 C11 . . 120.4(6) ?
C9 C10 H10 . . 120.0 ?
C11 C10 H10 . . 120.0 ?
C12 C11 C10 . . 119.3(6) ?
C12 C11 H11 . . 120.0 ?
C10 C11 H11 . . 120.0 ?
C11 C12 C7 . . 122.4(5) ?
C11 C12 O2 . . 117.9(5) ?
C7 C12 O2 . . 119.4(5) ?
C18 C13 C14 . . 120.3(5) ?
C18 C13 O3 . . 121.5(5) ?
C14 C13 O3 . . 118.0(5) ?
C15 C14 C13 . . 119.9(6) ?
C15 C14 H14 . . 120.0 ?
C13 C14 H14 . . 120.0 ?
C14 C15 C16 . . 120.3(6) ?
C14 C15 H15 . . 120.0 ?
C16 C15 H15 . . 120.0 ?
C17 C16 C15 . . 117.9(5) ?
C17 C16 C19 . . 121.8(6) ?
C15 C16 C19 . . 120.3(6) ?
C18 C17 C16 . . 122.7(6) ?
C16 C17 H17 . . 120.0 ?
C18 C17 H17 . . 120.0 ?
C17 C18 C13 . . 118.9(5) ?
C13 C18 H18 . . 120.0 ?
C17 C18 H18 . . 120.0 ?
C16 C19 Br1 . . 111.9(4) ?
C16 C19 H19A . . 109.5 ?
Br1 C19 H19A . . 109.5 ?
C16 C19 H19B . . 109.5 ?
Br1 C19 H19B . . 109.5 ?
H19A C19 H19B . . 108.5 ?
C25 C20 C21 . . 120.0(5) ?
C25 C20 O5 . . 120.1(5) ?
C21 C20 O5 . . 119.8(5) ?
C22 C21 C20 . . 119.1(6) ?
C22 C21 H21 . . 120.0 ?
C20 C21 H21 . . 120.0 ?
C21 C22 C23 . . 121.3(6) ?
C21 C22 H22 . . 120.0 ?
C23 C22 H22 . . 120.0 ?
C24 C23 C22 . . 118.8(6) ?
C24 C23 C26 . . 121.0(7) ?
C22 C23 C26 . . 120.0(7) ?
C23 C24 C25 . . 121.8(6) ?
C23 C24 H24 . . 120.0 ?
C25 C24 H24 . . 120.0 ?
C20 C25 C24 . . 118.9(6) ?
C20 C25 H25 . . 120.0 ?
C24 C25 H25 . . 120.0 ?
C23 C26 Br2 . . 112.2(5) ?
C23 C26 H26A . . 109.5 ?
Br2 C26 H26A . . 109.5 ?
C23 C26 H26B . . 109.5 ?
Br2 C26 H26B . . 109.5 ?
H26A C26 H26B . . 108.5 ?
C28 C27 C32 . . 121.3(6) ?
C28 C27 O6 . . 121.7(5) ?
C32 C27 O6 . . 117.0(5) ?
C27 C28 C29 . . 117.8(6) ?
C27 C28 H28 . . 120.0 ?
C29 C28 H28 . . 120.0 ?
C30 C29 C28 . . 121.7(6) ?
C30 C29 H29 . . 120.0 ?
C28 C29 H29 . . 120.0 ?
C31 C30 C29 . . 119.0(6) ?
C31 C30 C33 . . 120.6(6) ?
C29 C30 C33 . . 120.4(6) ?
C30 C31 C32 . . 120.8(6) ?
C30 C31 H31 . . 120.0 ?
C32 C31 H31 . . 120.0 ?
C27 C32 C31 . . 119.2(6) ?
C27 C32 H32 . . 120.0 ?
C31 C32 H32 . . 120.0 ?
C30 C33 Br3 . . 109.7(4) ?
C30 C33 H33A . . 109.5 ?
Br3 C33 H33A . . 109.5 ?
C30 C33 H33B . . 109.5 ?
Br3 C33 H33B . . 109.5 ?
H33A C33 H33B . . 108.5 ?
C35 C34 C39 . . 121.6(6) ?
C35 C34 O4 . . 118.3(5) ?
C39 C34 O4 . . 120.1(5) ?
C34 C35 C36 . . 119.5(6) ?
C34 C35 H35 . . 120.0 ?
C36 C35 H35 . . 120.0 ?
C37 C36 C35 . . 120.1(7) ?
C37 C36 H36 . . 120.0 ?
C35 C36 H36 . . 120.0 ?
C36 C37 C38 . . 119.6(7) ?
C36 C37 C40 . . 120.9(8) ?
C38 C37 C40 . . 119.5(8) ?
C37 C38 C39 . . 121.2(7) ?
C37 C38 H38 . . 120.0 ?
C39 C38 H38 . . 120.0 ?
C34 C39 C38 . . 118.0(7) ?
C34 C39 H39 . . 120.0 ?
C38 C39 H39 . . 120.0 ?
C37 C40 Br4 . . 113.3(5) ?
C37 C40 H40A . . 109.5 ?
Br4 C40 H40A . . 109.5 ?
C37 C40 H40B . . 109.5 ?
Br4 C40 H40B . . 109.5 ?
H40A C40 H40B . . 108.5 ?
P1 N1 P2 . . 122.0(3) ?
P2 N2 P3 . . 121.5(2) ?
P1 N3 P3 . . 121.8(3) ?
C1 O1 P1 . . 120.4(3) ?
C12 O2 P1 . . 120.8(3) ?
C13 O3 P2 . . 123.0(3) ?
C34 O4 P2 . . 120.5(3) ?
C20 O5 P3 . . 125.8(3) ?
C27 O6 P3 . . 120.9(3) ?
N3 P1 N1 . . 118.0(2) ?
N3 P1 O1 . . 112.4(2) ?
N1 P1 O1 . . 105.5(2) ?
N3 P1 O2 . . 105.5(2) ?
N1 P1 O2 . . 112.3(2) ?
O1 P1 O2 . . 101.99(18) ?
O3 P2 N2 . . 107.0(2) ?
O3 P2 N1 . . 111.9(2) ?
N2 P2 N1 . . 118.2(2) ?
O3 P2 O4 . . 99.0(2) ?
N2 P2 O4 . . 108.9(2) ?
N1 P2 O4 . . 109.9(2) ?
O5 P3 O6 . . 97.9(2) ?
O5 P3 N2 . . 107.4(2) ?
O6 P3 N2 . . 109.4(2) ?
O5 P3 N3 . . 111.0(2) ?
O6 P3 N3 . . 111.2(2) ?
N2 P3 N3 . . 118.1(2) ?

loop_
_geom_bond_atom_site_label_1
_geom_bond_atom_site_label_2
_geom_bond_site_symmetry_2
_geom_bond_distance
_geom_bond_publ_flag
Br1 C19 . 1.958(6) ?
Br2 C26 . 1.953(7) ?
Br3 C33 . 1.963(6) ?
Br4 C40 . 1.932(8) ?
C1 C2 . 1.374(7) ?
C1 C6 . 1.403(7) ?
C1 O1 . 1.423(6) ?
C2 C3 . 1.382(8) ?
C2 H2 . 0.9300 ?
C3 C4 . 1.388(9) ?
C3 H3 . 0.9300 ?
C4 C5 . 1.392(8) ?
C4 H4 . 0.9300 ?
C5 C6 . 1.407(7) ?
C5 H5 . 0.9300 ?
C6 C7 . 1.470(7) ?
C7 C12 . 1.407(7) ?
C7 C8 . 1.414(7) ?
C8 C9 . 1.385(8) ?
C8 H8 . 0.9300 ?
C9 C10 . 1.375(9) ?
C9 H9 . 0.9300 ?
C10 C11 . 1.391(8) ?
C10 H10 . 0.9300 ?
C11 C12 . 1.374(7) ?
C11 H11 . 0.9300 ?
C12 O2 . 1.422(6) ?
C13 C18 . 1.370(8) ?
C13 C14 . 1.382(7) ?
C13 O3 . 1.409(6) ?
C14 C15 . 1.373(8) ?
C14 H14 . 0.9300 ?
C15 C16 . 1.393(9) ?
C15 H15 . 0.9300 ?
C16 C17 . 1.368(8) ?
C16 C19 . 1.503(8) ?
C17 C18 . 1.364(8) ?
C17 H17 . 0.9300 ?
C18 H18 . 0.9300 ?
C19 H19A . 0.9700 ?
C19 H19B . 0.9700 ?
C20 C25 . 1.371(8) ?
C20 C21 . 1.390(8) ?
C20 O5 . 1.398(6) ?
C21 C22 . 1.366(9) ?
C21 H21 . 0.9300 ?
C22 C23 . 1.377(9) ?
C22 H22 . 0.9300 ?
C23 C24 . 1.347(9) ?
C23 C26 . 1.503(8) ?
C24 C25 . 1.385(8) ?
C24 H24 . 0.9300 ?
C25 H25 . 0.9300 ?
C26 H26A . 0.9700 ?
C26 H26B . 0.9700 ?
C27 C28 . 1.379(8) ?
C27 C32 . 1.387(8) ?
C27 O6 . 1.413(7) ?
C28 C29 . 1.401(9) ?
C28 H28 . 0.9300 ?
C29 C30 . 1.387(8) ?
C29 H29 . 0.9300 ?
C30 C31 . 1.363(8) ?
C30 C33 . 1.492(8) ?
C31 C32 . 1.397(8) ?
C31 H31 . 0.9300 ?
C32 H32 . 0.9300 ?
C33 H33A . 0.9700 ?
C33 H33B . 0.9700 ?
C34 C35 . 1.367(8) ?
C34 C39 . 1.378(8) ?
C34 O4 . 1.405(6) ?
C35 C36 . 1.389(9) ?
C35 H35 . 0.9300 ?
C36 C37 . 1.368(10) ?
C36 H36 . 0.9300 ?
C37 C38 . 1.377(10) ?
C37 C40 . 1.507(10) ?
C38 C39 . 1.386(9) ?
C38 H38 . 0.9300 ?
C39 H39 . 0.9300 ?
C40 H40A . 0.9700 ?
C40 H40B . 0.9700 ?
N1 P1 . 1.581(4) ?
N1 P2 . 1.589(4) ?
N2 P2 . 1.581(4) ?
N2 P3 . 1.583(4) ?
N3 P1 . 1.579(4) ?
N3 P3 . 1.602(4) ?
O1 P1 . 1.591(4) ?
O2 P1 . 1.599(4) ?
O3 P2 . 1.577(4) ?
O4 P2 . 1.600(4) ?
O5 P3 . 1.579(4) ?
O6 P3 . 1.582(4) ?

loop_
_geom_hbond_atom_site_label_D
_geom_hbond_atom_site_label_H
_geom_hbond_atom_site_label_A
_geom_hbond_site_symmetry_A
_geom_hbond_distance_DH
_geom_hbond_distance_HA
_geom_hbond_distance_DA
_geom_hbond_angle_DHA
C33 H33A O1 4_665 0.97 2.60 3.525(8) 160

loop_
_geom_torsion_atom_site_label_1
_geom_torsion_atom_site_label_2
_geom_torsion_atom_site_label_3
_geom_torsion_atom_site_label_4
_geom_torsion_site_symmetry_1
_geom_torsion_site_symmetry_2
_geom_torsion_site_symmetry_3
_geom_torsion_site_symmetry_4
_geom_torsion
_geom_torsion_publ_flag
O2 P1 O1 C1 . . . . -44.8(4) no
N1 P1 O1 C1 . . . . -162.3(4) no
N3 P1 O1 C1 . . . . 67.8(4) no
O1 P1 O2 C12 . . . . -45.8(4) no
N1 P1 O2 C12 . . . . 66.8(4) no
N3 P1 O2 C12 . . . . -163.4(4) no
N3 P1 N1 P2 . . . . -2.8(4) no
N1 P1 N3 P3 . . . . 0.5(4) no
O1 P1 N3 P3 . . . . 123.7(3) no
O2 P1 N3 P3 . . . . -126.0(3) no
O1 P1 N1 P2 . . . . -129.4(3) no
O2 P1 N1 P2 . . . . 120.2(3) no
N1 P2 O3 C13 . . . . -26.9(5) no
O4 P2 O3 C13 . . . . 88.9(4) no
O3 P2 N1 P1 . . . . -118.6(3) no
N2 P2 O3 C13 . . . . -158.0(4) no
O3 P2 O4 C34 . . . . 179.8(4) no
N1 P2 O4 C34 . . . . -62.8(4) no
N2 P2 O4 C34 . . . . 68.2(4) no
N1 P2 N2 P3 . . . . -8.1(4) no
N2 P2 N1 P1 . . . . 6.5(4) no
O3 P2 N2 P3 . . . . 119.4(3) no
O4 P2 N1 P1 . . . . 132.5(3) no
O4 P2 N2 P3 . . . . -134.4(3) no
N2 P3 O5 C20 . . . . -132.4(5) no
N3 P3 O5 C20 . . . . -2.0(6) no
O6 P3 O5 C20 . . . . 114.4(5) no
O5 P3 N2 P2 . . . . 132.2(3) no
O6 P3 N2 P2 . . . . -122.6(3) no
N3 P3 N2 P2 . . . . 5.8(4) no
O5 P3 O6 C27 . . . . 159.7(4) no
N2 P3 O6 C27 . . . . 48.1(5) no
N3 P3 O6 C27 . . . . -84.1(5) no
O5 P3 N3 P1 . . . . -126.6(3) no
O6 P3 N3 P1 . . . . 125.6(3) no
N2 P3 N3 P1 . . . . -2.0(4) no
P1 O1 C1 C2 . . . . -108.8(5) no
P1 O1 C1 C6 . . . . 76.9(6) no
P1 O2 C12 C7 . . . . 75.7(6) no
P1 O2 C12 C11 . . . . -110.5(5) no
P2 O3 C13 C18 . . . . -74.7(6) no
P2 O3 C13 C14 . . . . 109.9(5) no
P2 O4 C34 C39 . . . . 84.1(6) no
P2 O4 C34 C35 . . . . -97.7(6) no
P3 O5 C20 C21 . . . . 94.2(7) no
P3 O5 C20 C25 . . . . -89.6(7) no
P3 O6 C27 C32 . . . . -118.7(5) no
P3 O6 C27 C28 . . . . 61.1(7) no
O1 C1 C6 C5 . . . . 171.9(5) no
C6 C1 C2 C3 . . . . 0.1(9) no
O1 C1 C2 C3 . . . . -174.1(5) no
O1 C1 C6 C7 . . . . -8.0(8) no
C2 C1 C6 C5 . . . . -2.2(8) no
C2 C1 C6 C7 . . . . 178.0(5) no
C1 C2 C3 C4 . . . . 2.4(9) no
C2 C3 C4 C5 . . . . -2.6(10) no
C3 C4 C5 C6 . . . . 0.3(9) no
C4 C5 C6 C7 . . . . -178.2(5) no
C4 C5 C6 C1 . . . . 1.9(8) no
C1 C6 C7 C12 . . . . -38.3(8) no
C5 C6 C7 C12 . . . . 141.9(6) no
C5 C6 C7 C8 . . . . -36.7(8) no
C1 C6 C7 C8 . . . . 143.2(6) no
C6 C7 C12 O2 . . . . -6.0(8) no
C12 C7 C8 C9 . . . . 0.1(8) no
C8 C7 C12 C11 . . . . -0.9(8) no
C6 C7 C12 C11 . . . . -179.5(5) no
C8 C7 C12 O2 . . . . 172.6(5) no
C6 C7 C8 C9 . . . . 178.7(5) no
C7 C8 C9 C10 . . . . 0.9(9) no
C8 C9 C10 C11 . . . . -1.2(10) no
C9 C10 C11 C12 . . . . 0.4(9) no
C10 C11 C12 C7 . . . . 0.7(9) no
C10 C11 C12 O2 . . . . -172.9(5) no
O3 C13 C14 C15 . . . . 176.3(5) no
C18 C13 C14 C15 . . . . 0.8(9) no
O3 C13 C18 C17 . . . . -175.6(5) no
C14 C13 C18 C17 . . . . -0.3(9) no
C13 C14 C15 C16 . . . . -2.2(10) no
C14 C15 C16 C19 . . . . -174.5(6) no
C14 C15 C16 C17 . . . . 3.0(9) no
C15 C16 C17 C18 . . . . -2.5(10) no
C19 C16 C17 C18 . . . . 174.9(6) no
C15 C16 C19 Br1 . . . . -89.6(7) no
C17 C16 C19 Br1 . . . . 93.1(7) no
C16 C17 C18 C13 . . . . 1.2(10) no
O5 C20 C21 C22 . . . . 175.3(6) no
O5 C20 C25 C24 . . . . -176.5(5) no
C21 C20 C25 C24 . . . . -0.3(9) no
C25 C20 C21 C22 . . . . -0.9(9) no
C20 C21 C22 C23 . . . . 2.2(10) no
C21 C22 C23 C24 . . . . -2.2(10) no
C21 C22 C23 C26 . . . . -177.7(6) no
C22 C23 C24 C25 . . . . 1.0(9) no
C22 C23 C26 Br2 . . . . -73.1(7) no
C24 C23 C26 Br2 . . . . 111.5(6) no
C26 C23 C24 C25 . . . . 176.4(6) no
C23 C24 C25 C20 . . . . 0.3(9) no
C32 C27 C28 C29 . . . . 2.6(8) no
O6 C27 C28 C29 . . . . -177.2(5) no
O6 C27 C32 C31 . . . . 177.7(5) no
C28 C27 C32 C31 . . . . -2.1(8) no
C27 C28 C29 C30 . . . . 0.3(8) no
C28 C29 C30 C33 . . . . 176.4(5) no
C28 C29 C30 C31 . . . . -3.7(8) no
C33 C30 C31 C32 . . . . -175.9(6) no
C29 C30 C31 C32 . . . . 4.1(9) no
C29 C30 C33 Br3 . . . . -101.7(6) no
C31 C30 C33 Br3 . . . . 78.3(7) no
C30 C31 C32 C27 . . . . -1.3(9) no
O4 C34 C35 C36 . . . . -176.4(5) no
C39 C34 C35 C36 . . . . 1.8(10) no
O4 C34 C39 C38 . . . . 176.4(6) no
C35 C34 C39 C38 . . . . -1.7(9) no
C34 C35 C36 C37 . . . . -0.3(10) no
C35 C36 C37 C38 . . . . -1.2(11) no
C35 C36 C37 C40 . . . . 179.9(7) no
C36 C37 C38 C39 . . . . 1.3(11) no
C40 C37 C38 C39 . . . . -179.8(7) no
C36 C37 C40 Br4 . . . . 96.5(9) no
C38 C37 C40 Br4 . . . . -82.5(8) no
C37 C38 C39 C34 . . . . 0.2(10) no

loop_
_cod_related_entry_id
_cod_related_entry_database
_cod_related_entry_code
1 ChemSpider 30656748
